data_2105951
loop_
_publ_author_name
'Merkens, Carina'
'Truong, Khai-Nghi'
'Englert, Ulli'

_publ_section_title
;
 3-(4-Pyridyl)-acetylacetone -- a fully featured substituted pyridine and
 a flexible linker for complex materials
;
_journal_coeditor_code BM5063
_journal_issue 4
_journal_name_full 'Acta Crystallographica Section B'
_journal_page_first 705
_journal_page_last 713
_journal_paper_doi 10.1107/S2052520614006210
_journal_volume 70
_journal_year 2014
_chemical_formula_sum 'C64.09 H68.18 Cd3 Cl8.18 Fe2 I6 N6 O12'
_chemical_formula_weight 2614.57
_chemical_name_common 6_squeeze
_space_group_crystal_system monoclinic
_space_group_IT_number 15
_space_group_name_Hall '-C 2yc'
_space_group_name_H-M_alt 'C 1 2/c 1'
_symmetry_space_group_name_Hall '-C 2yc'
_symmetry_space_group_name_H-M 'C 1 2/c 1'
_atom_sites_solution_hydrogens geom
_atom_sites_solution_primary heavy
_audit_creation_method SHELXL-2013
_cell_angle_alpha 90
_cell_angle_beta 125.118(8)
_cell_angle_gamma 90
_cell_formula_units_Z 4
_cell_length_a 32.186(3)
_cell_length_b 13.7863(15)
_cell_length_c 27.721(2)
_cell_measurement_reflns_used 3756
_cell_measurement_temperature 100(2)
_cell_measurement_theta_max 19.73
_cell_measurement_theta_min 2.44
_cell_volume 10061.4(19)
_computing_cell_refinement 'Bruker SAINT 2009'
_computing_data_collection 'Bruker SAMRT'
_computing_data_reduction 'Bruker SAINT 2009'
_computing_structure_refinement 'SHELXL-2013 (Sheldrick, 2013)'
_computing_structure_solution SHELXS-97
_diffrn_ambient_temperature 100(2)
_diffrn_measured_fraction_theta_full 0.678
_diffrn_measured_fraction_theta_max 0.998
_diffrn_measurement_device_type 'CCD area detector'
_diffrn_measurement_method 'omega scans'
_diffrn_radiation_type MoK\a
_diffrn_radiation_wavelength 0.71073
_diffrn_reflns_av_R_equivalents 0.0853
_diffrn_reflns_limit_h_max 33
_diffrn_reflns_limit_h_min -33
_diffrn_reflns_limit_k_max 14
_diffrn_reflns_limit_k_min -14
_diffrn_reflns_limit_l_max 29
_diffrn_reflns_limit_l_min -29
_diffrn_reflns_number 41442
_diffrn_reflns_theta_full 25.242
_diffrn_reflns_theta_max 21.999
_diffrn_reflns_theta_min 1.796
_exptl_absorpt_coefficient_mu 3.011
_exptl_absorpt_correction_T_max 0.7447
_exptl_absorpt_correction_T_min 0.5868
_exptl_absorpt_correction_type multi-scan
_exptl_absorpt_process_details SADABS
_exptl_crystal_colour red
_exptl_crystal_density_diffrn 1.726
_exptl_crystal_description block
_exptl_crystal_F_000 4975
_exptl_crystal_size_max 0.150
_exptl_crystal_size_mid 0.080
_exptl_crystal_size_min 0.070
_platon_squeeze_details
;
;
_refine_diff_density_max 2.313
_refine_diff_density_min -1.520
_refine_ls_extinction_method none
_refine_ls_goodness_of_fit_ref 0.954
_refine_ls_hydrogen_treatment constr
_refine_ls_matrix_type full
_refine_ls_number_parameters 259
_refine_ls_number_reflns 6166
_refine_ls_number_restraints 2
_refine_ls_restrained_S_all 0.954
_refine_ls_R_factor_all 0.1018
_refine_ls_R_factor_gt 0.0664
_refine_ls_shift/su_max 0.001
_refine_ls_shift/su_mean 0.000
_refine_ls_structure_factor_coef Fsqd
_refine_ls_weighting_details
;
 w=1/[\s^2^(Fo^2^)+(0.0555P)^2^]
 where P=(Fo^2^+2Fc^2^)/3
;
_refine_ls_weighting_scheme calc
_refine_ls_wR_factor_gt 0.1512
_refine_ls_wR_factor_ref 0.1626
_reflns_number_gt 3817
_reflns_number_total 6166
_reflns_threshold_expression 'I > 2\s(I)'
_cod_data_source_file bm5063sup1.cif
_cod_data_source_block 6_squeeze
_cod_original_cell_volume 10061.4(18)
_cod_database_code 2105951
_cod_database_fobs_code 2105951
_shelx_space_group_comment
;
The symmetry employed for this shelxl refinement is uniquely defined
by the following loop, which should always be used as a source of
symmetry information in preference to the above space-group names.
They are only intended as comments.
;
_shelx_estimated_absorpt_t_min 0.661
_shelx_estimated_absorpt_t_max 0.817
_shelxl_version_number 20.13

loop_
_space_group_symop_operation_xyz
'x, y, z'
'-x, y, -z+1/2'
'x+1/2, y+1/2, z'
'-x+1/2, y+1/2, -z+1/2'
'-x, -y, -z'
'x, -y, z-1/2'
'-x+1/2, -y+1/2, -z'
'x+1/2, -y+1/2, z-1/2'

loop_
_atom_site_type_symbol
_atom_site_label
_atom_site_fract_x
_atom_site_fract_y
_atom_site_fract_z
_atom_site_U_iso_or_equiv
_atom_site_adp_type
_atom_site_calc_flag
_atom_site_occupancy
I I1 0.81336(5) 0.16305(8) 0.18575(6) 0.0648(4) Uani d 1
I I2 0.89618(5) 0.36766(9) 0.11898(5) 0.0548(4) Uani d 1
I I3 0.41195(4) 0.19416(8) 0.16986(5) 0.0445(3) Uani d 1
Cd Cd1 0.85709(4) 0.32463(8) 0.18033(5) 0.0348(3) Uani d 1
Cd Cd2 0.5000 0.28300(11) 0.2500 0.0322(5) Uani d 1
Fe Fe1 0.56602(8) 0.74825(14) 0.02682(9) 0.0270(6) Uani d 1
O O1 0.6075(3) 0.7195(7) -0.0035(4) 0.031(3) Uiso d 1
O O2 0.6323(4) 0.7596(7) 0.1046(4) 0.038(3) Uiso d 1
O O3 0.5634(3) 0.6034(6) 0.0322(4) 0.026(2) Uiso d 1
O O4 0.5302(3) 0.7505(7) 0.0658(4) 0.033(3) Uiso d 1
O O5 0.5019(3) 0.7476(7) -0.0543(4) 0.029(3) Uiso d 1
O O6 0.5645(3) 0.8919(6) 0.0185(4) 0.023(2) Uiso d 1
N N1 0.7969(4) 0.4404(9) 0.1542(5) 0.032(3) Uiso d 1
N N2 0.5136(4) 0.3896(8) 0.1977(5) 0.026(3) Uiso d 1
N N3 0.4110(4) 1.1032(8) -0.2309(5) 0.025(3) Uiso d 1
C C1 0.6574(6) 0.6183(11) -0.0164(7) 0.046(5) Uiso d 1
H H1A 0.6417 0.5540 -0.0265 0.069 Uiso calc 1
H H1B 0.6942 0.6115 0.0040 0.069 Uiso calc 1
H H1C 0.6434 0.6563 -0.0525 0.069 Uiso calc 1
C C2 0.6468(5) 0.6686(10) 0.0226(6) 0.029(4) Uiso d 1
C C3 0.6779(5) 0.6536(10) 0.0825(6) 0.032(4) Uiso d 1
C C4 0.6705(6) 0.7022(12) 0.1205(7) 0.047(5) Uiso d 1
C C5 0.7092(7) 0.7025(15) 0.1872(9) 0.092(7) Uiso d 1
H H5A 0.7173 0.7696 0.2014 0.138 Uiso calc 1
H H5B 0.7402 0.6695 0.1974 0.138 Uiso calc 1
H H5C 0.6950 0.6688 0.2058 0.138 Uiso calc 1
C C6 0.7216(6) 0.5837(11) 0.1097(6) 0.032(4) Uiso d 1
C C7 0.7649(6) 0.5994(13) 0.1169(7) 0.048(5) Uiso d 1
H H7 0.7706 0.6615 0.1068 0.057 Uiso calc 1
C C8 0.8029(6) 0.5309(12) 0.1383(7) 0.052(5) Uiso d 1
H H8 0.8334 0.5465 0.1421 0.062 Uiso calc 1
C C9 0.7541(6) 0.4264(12) 0.1487(6) 0.040(4) Uiso d 1
H H9 0.7494 0.3657 0.1612 0.048 Uiso calc 1
C C10 0.7163(6) 0.4918(11) 0.1266(6) 0.041(4) Uiso d 1
H H10 0.6857 0.4753 0.1225 0.049 Uiso calc 1
C C11 0.5706(5) 0.4464(9) 0.0694(6) 0.030(4) Uiso d 1
H H11A 0.5414 0.4051 0.0578 0.045 Uiso calc 1
H H11B 0.5987 0.4316 0.1102 0.045 Uiso calc 1
H H11C 0.5812 0.4341 0.0432 0.045 Uiso calc 1
C C12 0.5558(5) 0.5515(10) 0.0650(6) 0.021(3) Uiso d 1
C C13 0.5381(5) 0.5882(10) 0.0968(6) 0.023(4) Uiso d 1
C C14 0.5234(5) 0.6850(11) 0.0944(6) 0.030(4) Uiso d 1
C C15 0.5009(5) 0.7201(11) 0.1239(7) 0.041(4) Uiso d 1
H H15A 0.4898 0.7874 0.1122 0.061 Uiso calc 1
H H15B 0.5261 0.7171 0.1667 0.061 Uiso calc 1
H H15C 0.4716 0.6796 0.1127 0.061 Uiso calc 1
C C16 0.5300(5) 0.5187(10) 0.1320(6) 0.024(4) Uiso d 1
C C17 0.4871(5) 0.4617(10) 0.1059(6) 0.026(4) Uiso d 1
H H17 0.4615 0.4665 0.0648 0.032 Uiso calc 1
C C18 0.4814(6) 0.3969(11) 0.1405(7) 0.038(4) Uiso d 1
H H18 0.4525 0.3556 0.1213 0.046 Uiso calc 1
C C19 0.5536(6) 0.4429(11) 0.2214(7) 0.037(4) Uiso d 1
H H19 0.5782 0.4357 0.2626 0.045 Uiso calc 1
C C20 0.5642(6) 0.5101(11) 0.1924(7) 0.039(4) Uiso d 1
H H20 0.5940 0.5489 0.2136 0.046 Uiso calc 1
C C21 0.4340(5) 0.7873(11) -0.1507(6) 0.037(4) Uiso d 1
H H21A 0.4290 0.7171 -0.1509 0.056 Uiso calc 1
H H21B 0.4385 0.8039 -0.1818 0.056 Uiso calc 1
H H21C 0.4043 0.8214 -0.1577 0.056 Uiso calc 1
C C22 0.4796(5) 0.8164(11) -0.0929(6) 0.030(4) Uiso d 1
C C23 0.4961(5) 0.9139(10) -0.0820(6) 0.021(4) Uiso d 1
C C24 0.5364(5) 0.9470(10) -0.0274(6) 0.022(4) Uiso d 1
C C25 0.5533(5) 1.0513(10) -0.0162(6) 0.033(4) Uiso d 1
H H25A 0.5770 1.0622 0.0264 0.050 Uiso calc 1
H H25B 0.5237 1.0937 -0.0321 0.050 Uiso calc 1
H H25C 0.5703 1.0659 -0.0355 0.050 Uiso calc 1
C C26 0.4676(5) 0.9843(10) -0.1325(6) 0.026(4) Uiso d 1
C C27 0.4303(5) 1.0422(10) -0.1394(6) 0.034(4) Uiso d 1
H H27 0.4226 1.0411 -0.1110 0.041 Uiso calc 1
C C28 0.4035(6) 1.1029(11) -0.1881(6) 0.035(4) Uiso d 1
H H28 0.3789 1.1458 -0.1912 0.042 Uiso calc 1
C C29 0.4488(5) 1.0488(10) -0.2232(6) 0.032(4) Uiso d 1
H H29 0.4562 1.0515 -0.2518 0.039 Uiso calc 1
C C30 0.4777(5) 0.9886(11) -0.1746(6) 0.033(4) Uiso d 1
H H30 0.5043 0.9506 -0.1703 0.040 Uiso calc 1
Cl Cl1 0.6931(3) 0.0075(7) 0.0560(4) 0.121(3) Uani d 0.7735
Cl Cl2 0.7184(3) -0.1501(5) 0.0114(3) 0.082(2) Uani d 0.7735
C C31 0.6737(8) -0.0766(15) 0.0090(9) 0.053(7) Uiso d 0.7735
H H31A 0.6527 -0.0469 -0.0307 0.063 Uiso calc 0.7735
H H31B 0.6510 -0.1188 0.0131 0.063 Uiso calc 0.7735
Cl Cl3 0.7165(3) 0.3660(6) 0.0005(3) 0.097(3) Uiso d 0.7703
Cl Cl4 0.6454(3) 0.2964(6) 0.0262(4) 0.110(3) Uiso d 0.7703
C C32 0.6954(9) 0.2687(19) 0.0213(12) 0.083(9) Uiso d 0.7703
H H32A 0.6847 0.2156 -0.0076 0.100 Uiso calc 0.7703
H H32B 0.7242 0.2445 0.0601 0.100 Uiso calc 0.7703
Cl Cl5 0.6784(7) 0.3269(15) 0.3041(9) 0.196(8) Uiso d 0.5
Cl Cl6 0.7041(6) 0.4057(13) 0.2401(8) 0.166(7) Uiso d 0.5
C C33 0.7268(12) 0.403(3) 0.3133(11) 0.079(13) Uiso d 0.5
H H33A 0.7269 0.4682 0.3287 0.095 Uiso calc 0.5
H H33B 0.7610 0.3736 0.3384 0.095 Uiso calc 0.5

loop_
_atom_site_aniso_label
_atom_site_aniso_U_11
_atom_site_aniso_U_22
_atom_site_aniso_U_33
_atom_site_aniso_U_12
_atom_site_aniso_U_13
_atom_site_aniso_U_23
I1 0.0710(10) 0.0301(7) 0.0745(10) -0.0025(7) 0.0310(8) 0.0104(7)
I2 0.0718(9) 0.0591(9) 0.0536(8) -0.0092(7) 0.0476(8) -0.0165(7)
I3 0.0653(8) 0.0276(7) 0.0477(8) -0.0121(6) 0.0365(7) -0.0022(5)
Cd1 0.0420(8) 0.0295(7) 0.0310(7) 0.0009(6) 0.0199(7) -0.0040(6)
Cd2 0.0611(12) 0.0170(9) 0.0348(10) 0.000 0.0369(10) 0.000
Fe1 0.0444(15) 0.0116(12) 0.0329(14) 0.0042(11) 0.0268(12) 0.0053(10)
Cl1 0.102(7) 0.118(8) 0.111(7) 0.011(6) 0.042(6) -0.035(6)
Cl2 0.090(5) 0.078(5) 0.109(6) -0.001(4) 0.076(5) 0.012(4)

loop_
_atom_type_symbol
_atom_type_description
_atom_type_scat_dispersion_real
_atom_type_scat_dispersion_imag
_atom_type_scat_source
C C 0.0033 0.0016 'International Tables Vol C Tables 4.2.6.8 and 6.1.1.4'
H H 0.0000 0.0000 'International Tables Vol C Tables 4.2.6.8 and 6.1.1.4'
Cd Cd -0.8075 1.2024 'International Tables Vol C Tables 4.2.6.8 and 6.1.1.4'
Cl Cl 0.1484 0.1585 'International Tables Vol C Tables 4.2.6.8 and 6.1.1.4'
Fe Fe 0.3463 0.8444 'International Tables Vol C Tables 4.2.6.8 and 6.1.1.4'
I I -0.4742 1.8119 'International Tables Vol C Tables 4.2.6.8 and 6.1.1.4'
N N 0.0061 0.0033 'International Tables Vol C Tables 4.2.6.8 and 6.1.1.4'
O O 0.0106 0.0060 'International Tables Vol C Tables 4.2.6.8 and 6.1.1.4'

loop_
_geom_angle_atom_site_label_1
_geom_angle_atom_site_label_2
_geom_angle_atom_site_label_3
_geom_angle_site_symmetry_1
_geom_angle_site_symmetry_3
_geom_angle
N3 Cd1 N1 8_566 . 91.0(4)
N3 Cd1 I1 8_566 . 113.7(3)
N1 Cd1 I1 . . 102.8(3)
N3 Cd1 I2 8_566 . 104.1(3)
N1 Cd1 I2 . . 105.3(3)
I1 Cd1 I2 . . 131.82(6)
N2 Cd2 N2 2_655 . 99.6(6)
N2 Cd2 I3 2_655 . 108.8(3)
N2 Cd2 I3 . . 105.4(3)
N2 Cd2 I3 2_655 2_655 105.4(3)
N2 Cd2 I3 . 2_655 108.8(3)
I3 Cd2 I3 . 2_655 125.78(7)
O4 Fe1 O2 . . 90.3(4)
O4 Fe1 O1 . . 167.9(4)
O2 Fe1 O1 . . 84.9(4)
O4 Fe1 O6 . . 93.7(4)
O2 Fe1 O6 . . 89.2(4)
O1 Fe1 O6 . . 97.3(4)
O4 Fe1 O5 . . 93.8(4)
O2 Fe1 O5 . . 174.0(4)
O1 Fe1 O5 . . 91.9(4)
O6 Fe1 O5 . . 86.2(4)
O4 Fe1 O3 . . 85.0(4)
O2 Fe1 O3 . . 93.6(4)
O1 Fe1 O3 . . 84.3(4)
O6 Fe1 O3 . . 176.8(4)
O5 Fe1 O3 . . 91.1(4)
C2 O1 Fe1 . . 124.7(9)
C4 O2 Fe1 . . 122.2(10)
C12 O3 Fe1 . . 129.7(8)
C14 O4 Fe1 . . 132.5(9)
C22 O5 Fe1 . . 130.6(9)
C24 O6 Fe1 . . 130.6(8)
C9 N1 C8 . . 115.3(14)
C9 N1 Cd1 . . 125.3(11)
C8 N1 Cd1 . . 119.2(10)
C19 N2 C18 . . 115.9(14)
C19 N2 Cd2 . . 123.2(10)
C18 N2 Cd2 . . 120.9(10)
C29 N3 C28 . . 117.9(13)
C29 N3 Cd1 . 8_465 118.5(9)
C28 N3 Cd1 . 8_465 123.1(10)
C2 C1 H1A . . 109.5
C2 C1 H1B . . 109.5
H1A C1 H1B . . 109.5
C2 C1 H1C . . 109.5
H1A C1 H1C . . 109.5
H1B C1 H1C . . 109.5
O1 C2 C3 . . 125.1(14)
O1 C2 C1 . . 114.9(13)
C3 C2 C1 . . 119.9(14)
C2 C3 C4 . . 121.6(14)
C2 C3 C6 . . 121.6(13)
C4 C3 C6 . . 116.8(14)
O2 C4 C3 . . 125.3(15)
O2 C4 C5 . . 111.2(15)
C3 C4 C5 . . 123.3(16)
C4 C5 H5A . . 109.5
C4 C5 H5B . . 109.5
H5A C5 H5B . . 109.5
C4 C5 H5C . . 109.5
H5A C5 H5C . . 109.5
H5B C5 H5C . . 109.5
C7 C6 C10 . . 115.2(15)
C7 C6 C3 . . 125.4(15)
C10 C6 C3 . . 119.3(14)
C6 C7 C8 . . 123.7(17)
C6 C7 H7 . . 118.2
C8 C7 H7 . . 118.2
N1 C8 C7 . . 120.5(16)
N1 C8 H8 . . 119.7
C7 C8 H8 . . 119.7
N1 C9 C10 . . 124.7(16)
N1 C9 H9 . . 117.6
C10 C9 H9 . . 117.6
C9 C10 C6 . . 120.4(15)
C9 C10 H10 . . 119.8
C6 C10 H10 . . 119.8
C12 C11 H11A . . 109.5
C12 C11 H11B . . 109.5
H11A C11 H11B . . 109.5
C12 C11 H11C . . 109.5
H11A C11 H11C . . 109.5
H11B C11 H11C . . 109.5
O3 C12 C13 . . 123.9(12)
O3 C12 C11 . . 114.4(12)
C13 C12 C11 . . 121.6(12)
C12 C13 C14 . . 124.5(13)
C12 C13 C16 . . 117.9(12)
C14 C13 C16 . . 117.5(12)
O4 C14 C13 . . 121.2(13)
O4 C14 C15 . . 115.2(13)
C13 C14 C15 . . 123.6(14)
C14 C15 H15A . . 109.5
C14 C15 H15B . . 109.5
H15A C15 H15B . . 109.5
C14 C15 H15C . . 109.5
H15A C15 H15C . . 109.5
H15B C15 H15C . . 109.5
C17 C16 C20 . . 116.3(14)
C17 C16 C13 . . 121.5(12)
C20 C16 C13 . . 122.1(13)
C16 C17 C18 . . 119.5(14)
C16 C17 H17 . . 120.2
C18 C17 H17 . . 120.2
N2 C18 C17 . . 123.8(14)
N2 C18 H18 . . 118.1
C17 C18 H18 . . 118.1
N2 C19 C20 . . 126.3(15)
N2 C19 H19 . . 116.9
C20 C19 H19 . . 116.9
C16 C20 C19 . . 117.9(14)
C16 C20 H20 . . 121.0
C19 C20 H20 . . 121.0
C22 C21 H21A . . 109.5
C22 C21 H21B . . 109.5
H21A C21 H21B . . 109.5
C22 C21 H21C . . 109.5
H21A C21 H21C . . 109.5
H21B C21 H21C . . 109.5
O5 C22 C23 . . 123.9(13)
O5 C22 C21 . . 115.5(13)
C23 C22 C21 . . 120.6(13)
C24 C23 C22 . . 123.2(13)
C24 C23 C26 . . 119.4(12)
C22 C23 C26 . . 117.4(12)
O6 C24 C23 . . 124.3(12)
O6 C24 C25 . . 113.0(12)
C23 C24 C25 . . 122.7(12)
C24 C25 H25A . . 109.5
C24 C25 H25B . . 109.5
H25A C25 H25B . . 109.5
C24 C25 H25C . . 109.5
H25A C25 H25C . . 109.5
H25B C25 H25C . . 109.5
C27 C26 C30 . . 118.3(14)
C27 C26 C23 . . 121.7(13)
C30 C26 C23 . . 120.0(13)
C26 C27 C28 . . 119.6(15)
C26 C27 H27 . . 120.2
C28 C27 H27 . . 120.2
N3 C28 C27 . . 122.3(15)
N3 C28 H28 . . 118.8
C27 C28 H28 . . 118.8
N3 C29 C30 . . 122.0(14)
N3 C29 H29 . . 119.0
C30 C29 H29 . . 119.0
C26 C30 C29 . . 119.6(14)
C26 C30 H30 . . 120.2
C29 C30 H30 . . 120.2
Cl1 C31 Cl2 . . 118.2(13)
Cl1 C31 H31A . . 107.8
Cl2 C31 H31A . . 107.8
Cl1 C31 H31B . . 107.8
Cl2 C31 H31B . . 107.8
H31A C31 H31B . . 107.1
Cl4 C32 Cl3 . . 114.4(15)
Cl4 C32 H32A . . 108.7
Cl3 C32 H32A . . 108.7
Cl4 C32 H32B . . 108.7
Cl3 C32 H32B . . 108.7
H32A C32 H32B . . 107.6
Cl6 C33 Cl5 . . 95.7(15)
Cl6 C33 H33A . . 112.6
Cl5 C33 H33A . . 112.6
Cl6 C33 H33B . . 112.6
Cl5 C33 H33B . . 112.6
H33A C33 H33B . . 110.1

loop_
_geom_bond_atom_site_label_1
_geom_bond_atom_site_label_2
_geom_bond_site_symmetry_2
_geom_bond_distance
I1 Cd1 . 2.6850(17)
I2 Cd1 . 2.6997(16)
I3 Cd2 . 2.6876(13)
Cd1 N3 8_566 2.268(11)
Cd1 N1 . 2.282(12)
Cd2 N2 2_655 2.276(11)
Cd2 N2 . 2.276(11)
Cd2 I3 2_655 2.6876(13)
Fe1 O4 . 1.982(9)
Fe1 O2 . 1.982(10)
Fe1 O1 . 1.984(9)
Fe1 O6 . 1.991(9)
Fe1 O5 . 1.994(9)
Fe1 O3 . 2.008(9)
O1 C2 . 1.251(15)
O2 C4 . 1.308(17)
O3 C12 . 1.287(14)
O4 C14 . 1.301(16)
O5 C22 . 1.295(15)
O6 C24 . 1.300(14)
N1 C9 . 1.311(17)
N1 C8 . 1.373(18)
N2 C19 . 1.286(16)
N2 C18 . 1.309(17)
N3 C29 . 1.338(16)
N3 C28 . 1.341(16)
N3 Cd1 8_465 2.268(11)
C1 C2 . 1.480(19)
C1 H1A . 0.9800
C1 H1B . 0.9800
C1 H1C . 0.9800
C2 C3 . 1.373(19)
C3 C4 . 1.38(2)
C3 C6 . 1.504(19)
C4 C5 . 1.52(2)
C5 H5A . 0.9800
C5 H5B . 0.9800
C5 H5C . 0.9800
C6 C7 . 1.307(19)
C6 C10 . 1.396(19)
C7 C8 . 1.38(2)
C7 H7 . 0.9500
C8 H8 . 0.9500
C9 C10 . 1.347(19)
C9 H9 . 0.9500
C10 H10 . 0.9500
C11 C12 . 1.507(17)
C11 H11A . 0.9800
C11 H11B . 0.9800
C11 H11C . 0.9800
C12 C13 . 1.392(17)
C13 C14 . 1.404(18)
C13 C16 . 1.492(18)
C14 C15 . 1.453(18)
C15 H15A . 0.9800
C15 H15B . 0.9800
C15 H15C . 0.9800
C16 C17 . 1.380(17)
C16 C20 . 1.383(18)
C17 C18 . 1.395(18)
C17 H17 . 0.9500
C18 H18 . 0.9500
C19 C20 . 1.391(19)
C19 H19 . 0.9500
C20 H20 . 0.9500
C21 C22 . 1.475(18)
C21 H21A . 0.9800
C21 H21B . 0.9800
C21 H21C . 0.9800
C22 C23 . 1.412(18)
C23 C24 . 1.386(17)
C23 C26 . 1.505(18)
C24 C25 . 1.506(18)
C25 H25A . 0.9800
C25 H25B . 0.9800
C25 H25C . 0.9800
C26 C27 . 1.361(18)
C26 C30 . 1.383(18)
C27 C28 . 1.390(19)
C27 H27 . 0.9500
C28 H28 . 0.9500
C29 C30 . 1.388(18)
C29 H29 . 0.9500
C30 H30 . 0.9500
Cl1 C31 . 1.58(2)
Cl2 C31 . 1.73(2)
C31 H31A . 0.9900
C31 H31B . 0.9900
Cl3 C32 . 1.75(2)
Cl4 C32 . 1.73(2)
C32 H32A . 0.9900
C32 H32B . 0.9900
Cl5 C33 . 1.775(18)
Cl6 C33 . 1.717(18)
C33 H33A . 0.9900
C33 H33B . 0.9900

loop_
_platon_squeeze_void_nr
_platon_squeeze_void_average_x
_platon_squeeze_void_average_y
_platon_squeeze_void_average_z
_platon_squeeze_void_volume
_platon_squeeze_void_count_electrons
_platon_squeeze_void_content
1 0.500 0.587 0.250 167 30 ' '
2 1.000 1.087 0.250 167 30 ' '
3 0.182 0.605 0.179 76 16 ' '
4 0.682 0.105 0.179 76 16 ' '
5 0.318 0.105 0.321 76 16 ' '
6 0.818 0.605 0.321 76 16 ' '
7 0.500 0.413 0.750 167 30 ' '
8 1.000 -0.087 0.750 167 30 ' '
9 0.182 0.395 0.679 76 16 ' '
10 0.682 0.895 0.679 76 16 ' '
11 0.318 0.895 0.821 76 16 ' '
12 0.818 0.395 0.821 76 16 ' '
